data_4344838
loop_
_publ_author_name
'Li, Ao'
'White, Jessica K.'
'Arora, Karan'
'Herroon, Mackenzie K.'
'Martin, Philip D.'
'Schlegel, H. Bernhard'
'Podgorski, Izabela'
'Turro, Claudia'
'Kodanko, Jeremy J.'

_publ_section_title
;
 Selective Release of Aromatic Heterocycles from Ruthenium
 Tris(2-pyridylmethyl)amine with Visible Light.
;
_journal_issue 1
_journal_name_full 'Inorganic chemistry'
_journal_page_first 10
_journal_paper_doi 10.1021/acs.inorgchem.5b02600
_journal_volume 55
_journal_year 2015
_chemical_formula_sum 'C28 H28 F12 N6 P2 Ru'
_chemical_formula_weight 839.57
_space_group_crystal_system monoclinic
_space_group_IT_number 14
_space_group_name_Hall '-P 2ybc'
_space_group_name_H-M_alt 'P 1 21/c 1'
_symmetry_space_group_name_Hall '-P 2ybc'
_symmetry_space_group_name_H-M 'P 1 21/c 1'
_atom_sites_solution_hydrogens geom
_audit_creation_method SHELXL-2014/7
_cell_angle_alpha 90
_cell_angle_beta 93.013(4)
_cell_angle_gamma 90
_cell_formula_units_Z 4
_cell_length_a 17.5692(11)
_cell_length_b 9.9426(6)
_cell_length_c 18.2432(12)
_cell_measurement_temperature 100(2)
_cell_volume 3182.4(3)
_computing_structure_refinement 'SHELXL-2014/7 (Sheldrick, 2014)'
_diffrn_ambient_temperature 100(2)
_diffrn_measured_fraction_theta_full 1.000
_diffrn_measured_fraction_theta_max 0.995
_diffrn_measurement_device_type 'Bruker D8'
_diffrn_radiation_type MoK\a
_diffrn_radiation_wavelength 0.71073
_diffrn_reflns_av_R_equivalents 0.0401
_diffrn_reflns_av_unetI/netI 0.0199
_diffrn_reflns_laue_measured_fraction_full 1.000
_diffrn_reflns_laue_measured_fraction_max 0.995
_diffrn_reflns_limit_h_max 23
_diffrn_reflns_limit_h_min -23
_diffrn_reflns_limit_k_max 13
_diffrn_reflns_limit_k_min -13
_diffrn_reflns_limit_l_max 23
_diffrn_reflns_limit_l_min -23
_diffrn_reflns_number 128259
_diffrn_reflns_point_group_measured_fraction_full 1.000
_diffrn_reflns_point_group_measured_fraction_max 0.995
_diffrn_reflns_theta_full 25.242
_diffrn_reflns_theta_max 28.018
_diffrn_reflns_theta_min 1.161
_exptl_absorpt_coefficient_mu 0.696
_exptl_crystal_density_diffrn 1.752
_exptl_crystal_description columnar
_exptl_crystal_F_000 1680
_refine_diff_density_max 0.899
_refine_diff_density_min -0.886
_refine_diff_density_rms 0.070
_refine_ls_extinction_method none
_refine_ls_goodness_of_fit_ref 1.023
_refine_ls_hydrogen_treatment constr
_refine_ls_matrix_type full
_refine_ls_number_parameters 442
_refine_ls_number_reflns 7659
_refine_ls_number_restraints 0
_refine_ls_restrained_S_all 1.023
_refine_ls_R_factor_all 0.0359
_refine_ls_R_factor_gt 0.0282
_refine_ls_shift/su_max 0.001
_refine_ls_shift/su_mean 0.000
_refine_ls_structure_factor_coef Fsqd
_refine_ls_weighting_details 'w=1/[\s^2^(Fo^2^)+(0.0233P)^2^+4.1772P] where P=(Fo^2^+2Fc^2^)/3'
_refine_ls_weighting_scheme calc
_refine_ls_wR_factor_gt 0.0606
_refine_ls_wR_factor_ref 0.0644
_reflns_Friedel_coverage 0.000
_reflns_number_gt 6649
_reflns_number_total 7659
_reflns_threshold_expression 'I > 2\s(I)'
_cod_data_source_file ic5b02600_si_002.cif
_cod_data_source_block ao95_p21ovrc_s
_cod_database_code 4344838
_shelx_shelxl_version_number 2014/7
_shelx_space_group_comment
;
The symmetry employed for this shelxl refinement is uniquely defined
by the following loop, which should always be used as a source of
symmetry information in preference to the above space-group names.
They are only intended as comments.
;

loop_
_space_group_symop_operation_xyz
'x, y, z'
'-x, y+1/2, -z+1/2'
'-x, -y, -z'
'x, -y-1/2, z-1/2'

loop_
_atom_site_label
_atom_site_type_symbol
_atom_site_fract_x
_atom_site_fract_y
_atom_site_fract_z
_atom_site_U_iso_or_equiv
_atom_site_adp_type
_atom_site_occupancy
_atom_site_site_symmetry_order
_atom_site_calc_flag
_atom_site_refinement_flags_posn
_atom_site_refinement_flags_adp
Ru1 Ru 0.25936(2) 0.21241(2) 0.26985(2) 0.01314(5) Uani 1 1 d . .
P1 P 0.09058(3) 0.69647(6) 0.37510(3) 0.02214(11) Uani 1 1 d . .
P2 P 0.60685(3) 0.16972(6) 0.43082(3) 0.02275(11) Uani 1 1 d . .
F1 F 0.09387(8) 0.84656(16) 0.34489(9) 0.0487(4) Uani 1 1 d . .
F2 F 0.02416(10) 0.66701(17) 0.31488(10) 0.0607(5) Uani 1 1 d . .
F3 F 0.15171(12) 0.6528(3) 0.31942(9) 0.1053(10) Uani 1 1 d . .
F4 F 0.08685(11) 0.54773(15) 0.40584(11) 0.0671(6) Uani 1 1 d . .
F5 F 0.03051(10) 0.74209(18) 0.43086(9) 0.0566(5) Uani 1 1 d . .
F6 F 0.15778(9) 0.72662(16) 0.43455(8) 0.0443(4) Uani 1 1 d . .
F7 F 0.54577(8) 0.28471(15) 0.41212(9) 0.0449(4) Uani 1 1 d . .
F8 F 0.53965(7) 0.06268(14) 0.43672(8) 0.0398(3) Uani 1 1 d . .
F9 F 0.67400(8) 0.27602(15) 0.42538(8) 0.0413(4) Uani 1 1 d . .
F10 F 0.66753(7) 0.05306(14) 0.44975(7) 0.0333(3) Uani 1 1 d . .
F11 F 0.61149(8) 0.13655(15) 0.34518(7) 0.0394(3) Uani 1 1 d . .
F12 F 0.60260(8) 0.20102(15) 0.51700(7) 0.0388(3) Uani 1 1 d . .
N3 N 0.31709(9) 0.05878(16) 0.32657(8) 0.0177(3) Uani 1 1 d . .
N5 N 0.31078(9) 0.32725(16) 0.35292(8) 0.0160(3) Uani 1 1 d . .
N4 N 0.18117(9) 0.18116(16) 0.34939(8) 0.0153(3) Uani 1 1 d . .
N2 N 0.35898(9) 0.19734(16) 0.21001(8) 0.0159(3) Uani 1 1 d . .
N1 N 0.20067(9) 0.37196(16) 0.21511(8) 0.0150(3) Uani 1 1 d . .
N6 N 0.20143(9) 0.08845(16) 0.19152(8) 0.0157(3) Uani 1 1 d . .
C1 C 0.37712(11) 0.1183(2) 0.37865(10) 0.0214(4) Uani 1 1 d . .
H2 H 0.3831 0.0610 0.4230 0.026 Uiso 1 1 calc R U
H1 H 0.4265 0.1197 0.3549 0.026 Uiso 1 1 calc R U
C2 C 0.35697(11) 0.2580(2) 0.40080(10) 0.0192(4) Uani 1 1 d . .
C3 C 0.29095(11) 0.4537(2) 0.37089(10) 0.0191(4) Uani 1 1 d . .
H6 H 0.2568 0.5018 0.3384 0.023 Uiso 1 1 calc R U
C4 C 0.31823(11) 0.5161(2) 0.43467(11) 0.0223(4) Uani 1 1 d . .
H3 H 0.3035 0.6056 0.4455 0.027 Uiso 1 1 calc R U
C5 C 0.36754(12) 0.4458(2) 0.48267(11) 0.0268(5) Uani 1 1 d . .
H5 H 0.3881 0.4869 0.5264 0.032 Uiso 1 1 calc R U
C6 C 0.38618(11) 0.3151(2) 0.46571(11) 0.0250(4) Uani 1 1 d . .
H4 H 0.4189 0.2644 0.4983 0.030 Uiso 1 1 calc R U
C7 C 0.25962(11) -0.0190(2) 0.36643(11) 0.0220(4) Uani 1 1 d . .
H11 H 0.2851 -0.0668 0.4085 0.026 Uiso 1 1 calc R U
H12 H 0.2353 -0.0869 0.3332 0.026 Uiso 1 1 calc R U
C8 C 0.19999(11) 0.0745(2) 0.39347(10) 0.0190(4) Uani 1 1 d . .
C9 C 0.12613(10) 0.26492(19) 0.36987(10) 0.0174(4) Uani 1 1 d . .
H10 H 0.1137 0.3410 0.3401 0.021 Uiso 1 1 calc R U
C10 C 0.08676(11) 0.2446(2) 0.43282(11) 0.0220(4) Uani 1 1 d . .
H9 H 0.0473 0.3045 0.4453 0.026 Uiso 1 1 calc R U
C11 C 0.10577(12) 0.1361(2) 0.47705(11) 0.0270(5) Uani 1 1 d . .
H8 H 0.0794 0.1199 0.5203 0.032 Uiso 1 1 calc R U
C12 C 0.16379(12) 0.0509(2) 0.45768(11) 0.0261(4) Uani 1 1 d . .
H7 H 0.1785 -0.0230 0.4882 0.031 Uiso 1 1 calc R U
C13 C 0.35473(11) -0.0212(2) 0.26971(11) 0.0209(4) Uani 1 1 d . .
H13 H 0.3163 -0.0736 0.2401 0.025 Uiso 1 1 calc R U
H18 H 0.3920 -0.0845 0.2932 0.025 Uiso 1 1 calc R U
C14 C 0.39461(11) 0.0768(2) 0.22147(10) 0.0192(4) Uani 1 1 d . .
C15 C 0.39395(10) 0.2886(2) 0.16906(10) 0.0179(4) Uani 1 1 d . .
H17 H 0.3696 0.3727 0.1600 0.021 Uiso 1 1 calc R U
C16 C 0.46377(11) 0.2658(2) 0.13943(11) 0.0218(4) Uani 1 1 d . .
H16 H 0.4872 0.3339 0.1119 0.026 Uiso 1 1 calc R U
C17 C 0.49883(11) 0.1427(2) 0.15041(11) 0.0260(4) Uani 1 1 d . .
H15 H 0.5461 0.1239 0.1296 0.031 Uiso 1 1 calc R U
C18 C 0.46378(12) 0.0472(2) 0.19227(11) 0.0243(4) Uani 1 1 d . .
H14 H 0.4870 -0.0380 0.2009 0.029 Uiso 1 1 calc R U
C19 C 0.23407(11) 0.48847(19) 0.19618(10) 0.0177(4) Uani 1 1 d . .
H23 H 0.2869 0.4996 0.2086 0.021 Uiso 1 1 calc R U
C20 C 0.19599(11) 0.5920(2) 0.15995(10) 0.0205(4) Uani 1 1 d . .
H22 H 0.2223 0.6713 0.1471 0.025 Uiso 1 1 calc R U
C21 C 0.11883(12) 0.5786(2) 0.14250(11) 0.0224(4) Uani 1 1 d . .
H21 H 0.0912 0.6483 0.1174 0.027 Uiso 1 1 calc R U
C22 C 0.08276(11) 0.4615(2) 0.16230(10) 0.0208(4) Uani 1 1 d . .
H20 H 0.0296 0.4504 0.1520 0.025 Uiso 1 1 calc R U
C23 C 0.12492(10) 0.3609(2) 0.19723(10) 0.0174(4) Uani 1 1 d . .
H19 H 0.0997 0.2799 0.2093 0.021 Uiso 1 1 calc R U
C24 C 0.14361(11) 0.0079(2) 0.20916(11) 0.0210(4) Uani 1 1 d . .
H28 H 0.1323 0.0010 0.2594 0.025 Uiso 1 1 calc R U
C25 C 0.09990(12) -0.0651(2) 0.15839(12) 0.0266(5) Uani 1 1 d . .
H27 H 0.0597 -0.1208 0.1736 0.032 Uiso 1 1 calc R U
C26 C 0.11531(12) -0.0562(2) 0.08504(12) 0.0276(5) Uani 1 1 d . .
H26 H 0.0861 -0.1053 0.0489 0.033 Uiso 1 1 calc R U
C27 C 0.17424(11) 0.0260(2) 0.06581(11) 0.0239(4) Uani 1 1 d . .
H25 H 0.1863 0.0341 0.0159 0.029 Uiso 1 1 calc R U
C28 C 0.21545(11) 0.0964(2) 0.11946(10) 0.0198(4) Uani 1 1 d . .
H24 H 0.2556 0.1531 0.1052 0.024 Uiso 1 1 calc R U

loop_
_atom_site_aniso_label
_atom_site_aniso_U_11
_atom_site_aniso_U_22
_atom_site_aniso_U_33
_atom_site_aniso_U_23
_atom_site_aniso_U_13
_atom_site_aniso_U_12
Ru1 0.01299(7) 0.01505(7) 0.01146(7) 0.00110(5) 0.00156(5) 0.00091(5)
P1 0.0219(3) 0.0254(3) 0.0194(2) 0.0000(2) 0.0033(2) 0.0071(2)
P2 0.0187(2) 0.0230(3) 0.0267(3) -0.0037(2) 0.0029(2) 0.0008(2)
F1 0.0353(8) 0.0524(10) 0.0575(10) 0.0385(8) -0.0075(7) -0.0159(7)
F2 0.0628(11) 0.0411(9) 0.0735(12) -0.0079(8) -0.0417(9) 0.0077(8)
F3 0.0895(15) 0.204(3) 0.0236(8) 0.0027(12) 0.0118(9) 0.1097(18)
F4 0.0884(14) 0.0183(8) 0.0899(14) 0.0050(8) -0.0410(11) 0.0061(8)
F5 0.0598(10) 0.0700(11) 0.0436(9) 0.0259(8) 0.0355(8) 0.0365(9)
F6 0.0447(9) 0.0465(9) 0.0394(8) 0.0118(7) -0.0183(7) -0.0065(7)
F7 0.0360(8) 0.0370(8) 0.0628(10) 0.0121(7) 0.0145(7) 0.0169(6)
F8 0.0249(7) 0.0346(8) 0.0595(9) 0.0013(7) -0.0024(6) -0.0080(6)
F9 0.0340(7) 0.0373(8) 0.0545(9) -0.0151(7) 0.0216(7) -0.0119(6)
F10 0.0278(7) 0.0399(8) 0.0319(7) -0.0020(6) -0.0005(5) 0.0125(6)
F11 0.0514(9) 0.0424(8) 0.0239(7) -0.0046(6) -0.0034(6) 0.0087(7)
F12 0.0401(8) 0.0457(9) 0.0320(7) -0.0124(6) 0.0139(6) -0.0020(6)
N3 0.0180(8) 0.0193(8) 0.0161(8) 0.0025(6) 0.0024(6) 0.0042(6)
N5 0.0133(7) 0.0216(8) 0.0134(7) 0.0007(6) 0.0020(6) 0.0000(6)
N4 0.0155(7) 0.0177(8) 0.0129(7) 0.0005(6) 0.0026(6) -0.0017(6)
N2 0.0139(7) 0.0214(8) 0.0124(7) -0.0007(6) 0.0008(6) 0.0011(6)
N1 0.0162(7) 0.0166(8) 0.0123(7) 0.0002(6) 0.0022(6) 0.0013(6)
N6 0.0161(7) 0.0153(7) 0.0158(7) -0.0006(6) 0.0018(6) 0.0020(6)
C1 0.0191(9) 0.0282(11) 0.0165(9) 0.0027(8) -0.0014(7) 0.0065(8)
C2 0.0145(9) 0.0269(10) 0.0162(9) 0.0014(8) 0.0023(7) 0.0015(7)
C3 0.0164(9) 0.0217(10) 0.0194(9) 0.0007(8) 0.0030(7) -0.0019(7)
C4 0.0202(10) 0.0252(10) 0.0219(10) -0.0052(8) 0.0052(8) -0.0032(8)
C5 0.0211(10) 0.0408(13) 0.0185(10) -0.0078(9) 0.0004(8) -0.0016(9)
C6 0.0188(10) 0.0388(12) 0.0173(9) -0.0019(9) -0.0007(7) 0.0030(9)
C7 0.0241(10) 0.0202(10) 0.0221(10) 0.0071(8) 0.0059(8) 0.0038(8)
C8 0.0210(9) 0.0192(9) 0.0170(9) 0.0031(7) 0.0026(7) 0.0013(7)
C9 0.0167(9) 0.0181(9) 0.0176(9) 0.0009(7) 0.0017(7) -0.0001(7)
C10 0.0215(10) 0.0263(10) 0.0188(9) -0.0013(8) 0.0069(8) 0.0026(8)
C11 0.0306(11) 0.0324(12) 0.0189(10) 0.0051(9) 0.0103(8) 0.0028(9)
C12 0.0318(11) 0.0259(11) 0.0213(10) 0.0084(8) 0.0074(8) 0.0039(9)
C13 0.0223(10) 0.0203(10) 0.0203(9) 0.0021(8) 0.0034(8) 0.0065(8)
C14 0.0191(9) 0.0233(10) 0.0152(9) -0.0021(7) 0.0007(7) 0.0030(8)
C15 0.0169(9) 0.0218(9) 0.0150(9) -0.0018(7) 0.0010(7) -0.0007(7)
C16 0.0159(9) 0.0313(11) 0.0182(9) -0.0030(8) 0.0017(7) -0.0043(8)
C17 0.0168(9) 0.0379(12) 0.0237(10) -0.0052(9) 0.0043(8) 0.0050(9)
C18 0.0225(10) 0.0287(11) 0.0217(10) -0.0029(8) 0.0027(8) 0.0089(8)
C19 0.0161(9) 0.0212(9) 0.0162(9) 0.0012(7) 0.0048(7) 0.0003(7)
C20 0.0265(10) 0.0179(9) 0.0177(9) 0.0009(7) 0.0062(8) 0.0027(8)
C21 0.0275(10) 0.0220(10) 0.0175(9) -0.0003(8) -0.0005(8) 0.0085(8)
C22 0.0187(9) 0.0250(10) 0.0184(9) -0.0043(8) -0.0022(7) 0.0042(8)
C23 0.0186(9) 0.0194(9) 0.0144(9) -0.0017(7) 0.0013(7) -0.0008(7)
C24 0.0261(10) 0.0188(9) 0.0188(9) -0.0014(7) 0.0063(8) -0.0036(8)
C25 0.0292(11) 0.0235(11) 0.0277(11) -0.0070(9) 0.0082(9) -0.0096(9)
C26 0.0275(11) 0.0311(12) 0.0245(11) -0.0098(9) 0.0030(8) -0.0055(9)
C27 0.0223(10) 0.0335(11) 0.0163(9) -0.0046(8) 0.0033(8) -0.0007(9)
C28 0.0180(9) 0.0249(10) 0.0166(9) 0.0010(8) 0.0029(7) -0.0011(8)

loop_
_atom_type_symbol
_atom_type_description
_atom_type_scat_dispersion_real
_atom_type_scat_dispersion_imag
_atom_type_scat_source
C C 0.0033 0.0016 'International Tables Vol C Tables 4.2.6.8 and 6.1.1.4'
H H 0.0000 0.0000 'International Tables Vol C Tables 4.2.6.8 and 6.1.1.4'
N N 0.0061 0.0033 'International Tables Vol C Tables 4.2.6.8 and 6.1.1.4'
F F 0.0171 0.0103 'International Tables Vol C Tables 4.2.6.8 and 6.1.1.4'
P P 0.1023 0.0942 'International Tables Vol C Tables 4.2.6.8 and 6.1.1.4'
Ru Ru -1.2594 0.8363 'International Tables Vol C Tables 4.2.6.8 and 6.1.1.4'

loop_
_geom_angle_atom_site_label_1
_geom_angle_atom_site_label_2
_geom_angle_atom_site_label_3
_geom_angle
N5 Ru1 N4 81.36(6)
N5 Ru1 N3 81.83(6)
N4 Ru1 N3 82.26(6)
N5 Ru1 N6 175.40(6)
N4 Ru1 N6 94.18(6)
N3 Ru1 N6 96.51(6)
N5 Ru1 N1 96.63(6)
N4 Ru1 N1 96.80(6)
N3 Ru1 N1 178.29(6)
N6 Ru1 N1 84.97(6)
N5 Ru1 N2 94.35(6)
N4 Ru1 N2 161.22(6)
N3 Ru1 N2 79.02(6)
N6 Ru1 N2 89.53(6)
N1 Ru1 N2 101.87(6)
F5 P1 F3 179.05(15)
F5 P1 F4 89.92(11)
F3 P1 F4 90.76(14)
F5 P1 F2 90.41(11)
F3 P1 F2 90.24(11)
F4 P1 F2 91.73(9)
F5 P1 F6 90.22(10)
F3 P1 F6 89.13(11)
F4 P1 F6 88.71(9)
F2 P1 F6 179.23(11)
F5 P1 F1 89.51(9)
F3 P1 F1 89.81(13)
F4 P1 F1 179.41(12)
F2 P1 F1 88.41(9)
F6 P1 F1 91.16(8)
F9 P2 F7 90.19(9)
F9 P2 F8 179.67(10)
F7 P2 F8 90.03(8)
F9 P2 F10 90.41(8)
F7 P2 F10 179.40(9)
F8 P2 F10 89.37(8)
F9 P2 F11 89.99(8)
F7 P2 F11 90.41(8)
F8 P2 F11 90.25(8)
F10 P2 F11 89.64(7)
F9 P2 F12 90.29(8)
F7 P2 F12 90.30(8)
F8 P2 F12 89.46(8)
F10 P2 F12 89.65(8)
F11 P2 F12 179.24(9)
C13 N3 C7 113.55(16)
C13 N3 C1 109.14(15)
C7 N3 C1 111.51(15)
C13 N3 Ru1 105.57(11)
C7 N3 Ru1 107.37(11)
C1 N3 Ru1 109.46(12)
C2 N5 C3 118.17(17)
C2 N5 Ru1 114.68(13)
C3 N5 Ru1 125.75(13)
C9 N4 C8 118.33(16)
C9 N4 Ru1 127.92(13)
C8 N4 Ru1 112.40(12)
C15 N2 C14 117.31(16)
C15 N2 Ru1 130.81(13)
C14 N2 Ru1 111.65(12)
C19 N1 C23 116.20(16)
C19 N1 Ru1 123.80(12)
C23 N1 Ru1 120.00(12)
C24 N6 C28 116.46(16)
C24 N6 Ru1 121.96(13)
C28 N6 Ru1 121.25(13)
C2 C1 N3 111.62(15)
C2 C1 H2 109.3
N3 C1 H2 109.3
C2 C1 H1 109.3
N3 C1 H1 109.3
H2 C1 H1 108.0
N5 C2 C6 121.79(19)
N5 C2 C1 116.24(17)
C6 C2 C1 121.94(18)
N5 C3 C4 122.70(19)
N5 C3 H6 118.6
C4 C3 H6 118.6
C3 C4 C5 118.8(2)
C3 C4 H3 120.6
C5 C4 H3 120.6
C6 C5 C4 118.74(19)
C6 C5 H5 120.6
C4 C5 H5 120.6
C5 C6 C2 119.7(2)
C5 C6 H4 120.1
C2 C6 H4 120.1
N3 C7 C8 109.92(16)
N3 C7 H11 109.7
C8 C7 H11 109.7
N3 C7 H12 109.7
C8 C7 H12 109.7
H11 C7 H12 108.2
N4 C8 C12 121.66(18)
N4 C8 C7 116.09(16)
C12 C8 C7 122.19(18)
N4 C9 C10 122.53(18)
N4 C9 H10 118.7
C10 C9 H10 118.7
C11 C10 C9 118.88(19)
C11 C10 H9 120.6
C9 C10 H9 120.6
C10 C11 C12 119.24(19)
C10 C11 H8 120.4
C12 C11 H8 120.4
C8 C12 C11 119.32(19)
C8 C12 H7 120.3
C11 C12 H7 120.3
N3 C13 C14 107.35(16)
N3 C13 H13 110.2
C14 C13 H13 110.2
N3 C13 H18 110.2
C14 C13 H18 110.2
H13 C13 H18 108.5
N2 C14 C18 122.25(19)
N2 C14 C13 115.67(16)
C18 C14 C13 122.07(18)
N2 C15 C16 123.13(19)
N2 C15 H17 118.4
C16 C15 H17 118.4
C17 C16 C15 119.11(19)
C17 C16 H16 120.4
C15 C16 H16 120.4
C16 C17 C18 118.72(18)
C16 C17 H15 120.6
C18 C17 H15 120.6
C17 C18 C14 119.5(2)
C17 C18 H14 120.3
C14 C18 H14 120.3
N1 C19 C20 123.81(18)
N1 C19 H23 118.1
C20 C19 H23 118.1
C19 C20 C21 118.97(19)
C19 C20 H22 120.5
C21 C20 H22 120.5
C20 C21 C22 118.57(18)
C20 C21 H21 120.7
C22 C21 H21 120.7
C23 C22 C21 119.25(18)
C23 C22 H20 120.4
C21 C22 H20 120.4
N1 C23 C22 123.17(18)
N1 C23 H19 118.4
C22 C23 H19 118.4
N6 C24 C25 123.61(18)
N6 C24 H28 118.2
C25 C24 H28 118.2
C24 C25 C26 119.10(19)
C24 C25 H27 120.5
C26 C25 H27 120.5
C27 C26 C25 118.19(19)
C27 C26 H26 120.9
C25 C26 H26 120.9
C28 C27 C26 119.60(19)
C28 C27 H25 120.2
C26 C27 H25 120.2
N6 C28 C27 123.04(18)
N6 C28 H24 118.5
C27 C28 H24 118.5

loop_
_geom_bond_atom_site_label_1
_geom_bond_atom_site_label_2
_geom_bond_distance
Ru1 N5 2.0670(16)
Ru1 N4 2.0734(15)
Ru1 N3 2.0791(16)
Ru1 N6 2.1081(16)
Ru1 N1 2.1139(15)
Ru1 N2 2.1162(15)
P1 F5 1.5707(14)
P1 F3 1.5775(16)
P1 F4 1.5842(17)
P1 F2 1.5874(16)
P1 F6 1.5893(15)
P1 F1 1.5929(15)
P2 F9 1.5910(14)
P2 F7 1.5927(14)
P2 F8 1.5973(14)
P2 F10 1.6007(14)
P2 F11 1.6031(14)
P2 F12 1.6083(14)
N3 C13 1.489(2)
N3 C7 1.491(2)
N3 C1 1.503(2)
N5 C2 1.349(2)
N5 C3 1.350(3)
N4 C9 1.344(2)
N4 C8 1.361(2)
N2 C15 1.344(2)
N2 C14 1.363(2)
N1 C19 1.352(2)
N1 C23 1.358(2)
N6 C24 1.346(2)
N6 C28 1.352(2)
C1 C2 1.494(3)
C1 H2 0.9900
C1 H1 0.9900
C2 C6 1.387(3)
C3 C4 1.382(3)
C3 H6 0.9500
C4 C5 1.388(3)
C4 H3 0.9500
C5 C6 1.379(3)
C5 H5 0.9500
C6 H4 0.9500
C7 C8 1.503(3)
C7 H11 0.9900
C7 H12 0.9900
C8 C12 1.382(3)
C9 C10 1.386(3)
C9 H10 0.9500
C10 C11 1.378(3)
C10 H9 0.9500
C11 C12 1.386(3)
C11 H8 0.9500
C12 H7 0.9500
C13 C14 1.510(3)
C13 H13 0.9900
C13 H18 0.9900
C14 C18 1.384(3)
C15 C16 1.385(3)
C15 H17 0.9500
C16 C17 1.380(3)
C16 H16 0.9500
C17 C18 1.383(3)
C17 H15 0.9500
C18 H14 0.9500
C19 C20 1.377(3)
C19 H23 0.9500
C20 C21 1.382(3)
C20 H22 0.9500
C21 C22 1.383(3)
C21 H21 0.9500
C22 C23 1.381(3)
C22 H20 0.9500
C23 H19 0.9500
C24 C25 1.378(3)
C24 H28 0.9500
C25 C26 1.382(3)
C25 H27 0.9500
C26 C27 1.379(3)
C26 H26 0.9500
C27 C28 1.377(3)
C27 H25 0.9500
C28 H24 0.9500
